data_2231764
loop_
_publ_author_name
'Li, Chun-Rong'
'Xia, Zheng-Qiang'

_publ_section_title
;
 Ethane-1,2-diaminium
 bis{5-[4-(1<i>H</i>-tetrazol-5-yl)phenyl]tetrazolide} dihydrate
;
_journal_coeditor_code YK2016
_journal_issue 9
_journal_name_full 'Acta Crystallographica Section E'
_journal_page_first o2481
_journal_paper_doi 10.1107/S1600536811034143
_journal_volume 67
_journal_year 2011
_chemical_formula_iupac 'C2 H10 N2 2+, 2C8 H5 N8 -, 2H2 O'
_chemical_formula_moiety 'C2 H10 N2 2+, 2(C8 H5 N8 -), 2(H2 O)'
_chemical_formula_sum 'C18 H24 N18 O2'
_chemical_formula_weight 524.55
_chemical_name_systematic
;
Ethane-1,2-diaminium bis{5-[4-(1<i>H</i>-tetrazol-5-yl)phenyl]tetrazolide}
dihydrate
;
_space_group_IT_number 2
_symmetry_cell_setting triclinic
_symmetry_space_group_name_Hall '-P 1'
_symmetry_space_group_name_H-M 'P -1'
_atom_sites_solution_hydrogens geom
_atom_sites_solution_primary direct
_atom_sites_solution_secondary difmap
_audit_creation_method SHELXL-97
_cell_angle_alpha 89.774(2)
_cell_angle_beta 78.556(2)
_cell_angle_gamma 74.153(2)
_cell_formula_units_Z 2
_cell_length_a 7.3918(9)
_cell_length_b 12.4699(16)
_cell_length_c 13.6367(17)
_cell_measurement_reflns_used 2314
_cell_measurement_temperature 296(2)
_cell_measurement_theta_max 25.83
_cell_measurement_theta_min 2.93
_cell_volume 1183.5(3)
_computing_cell_refinement 'SAINT (Bruker, 2008)'
_computing_data_collection 'APEX2 (Bruker, 2008)'
_computing_data_reduction 'SAINT (Bruker, 2008)'
_computing_molecular_graphics 'ORTEP-3 (Farrugia, 1997)'
_computing_publication_material 'SHELXL97 (Sheldrick, 2008)'
_computing_structure_refinement 'SHELXL97 (Sheldrick, 2008)'
_computing_structure_solution 'SHELXS97 (Sheldrick, 2008)'
_diffrn_ambient_temperature 296(2)
_diffrn_measured_fraction_theta_full 0.982
_diffrn_measured_fraction_theta_max 0.982
_diffrn_measurement_device_type 'Bruker APEXII CCD'
_diffrn_measurement_method '\f and \w scans'
_diffrn_radiation_monochromator graphite
_diffrn_radiation_source 'fine-focus sealed tube'
_diffrn_radiation_type MoK\a
_diffrn_radiation_wavelength 0.71073
_diffrn_reflns_av_R_equivalents 0.0166
_diffrn_reflns_av_sigmaI/netI 0.0353
_diffrn_reflns_limit_h_max 8
_diffrn_reflns_limit_h_min -8
_diffrn_reflns_limit_k_max 11
_diffrn_reflns_limit_k_min -14
_diffrn_reflns_limit_l_max 16
_diffrn_reflns_limit_l_min -16
_diffrn_reflns_number 5924
_diffrn_reflns_theta_full 25.00
_diffrn_reflns_theta_max 25.00
_diffrn_reflns_theta_min 1.53
_diffrn_standards_number 0
_exptl_absorpt_coefficient_mu 0.108
_exptl_absorpt_correction_T_max 0.988
_exptl_absorpt_correction_T_min 0.966
_exptl_absorpt_correction_type multi-scan
_exptl_absorpt_process_details '(SADABS; Bruker, 2008)'
_exptl_crystal_colour colorless
_exptl_crystal_density_diffrn 1.472
_exptl_crystal_density_meas 1.472
_exptl_crystal_density_method 'not measured'
_exptl_crystal_description block
_exptl_crystal_F_000 548
_exptl_crystal_size_max 0.32
_exptl_crystal_size_mid 0.28
_exptl_crystal_size_min 0.11
_refine_diff_density_max 0.192
_refine_diff_density_min -0.234
_refine_ls_extinction_method none
_refine_ls_goodness_of_fit_ref 1.023
_refine_ls_hydrogen_treatment constr
_refine_ls_matrix_type full
_refine_ls_number_parameters 345
_refine_ls_number_reflns 4089
_refine_ls_number_restraints 0
_refine_ls_restrained_S_all 1.023
_refine_ls_R_factor_all 0.0533
_refine_ls_R_factor_gt 0.0420
_refine_ls_shift/su_max 0.000
_refine_ls_shift/su_mean 0.000
_refine_ls_structure_factor_coef Fsqd
_refine_ls_weighting_details 'calc w=1/[\s^2^(Fo^2^)+(0.0641P)^2^+0.2582P] where P=(Fo^2^+2Fc^2^)/3'
_refine_ls_weighting_scheme calc
_refine_ls_wR_factor_gt 0.1109
_refine_ls_wR_factor_ref 0.1216
_reflns_number_gt 3254
_reflns_number_total 4089
_reflns_threshold_expression >2sigma(I)
_cod_data_source_file yk2016.cif
_cod_data_source_block I
_cod_database_code 2231764
_cod_database_fobs_code 2231764

loop_
_symmetry_equiv_pos_as_xyz
'x, y, z'
'-x, -y, -z'

loop_
_atom_site_type_symbol
_atom_site_label
_atom_site_fract_x
_atom_site_fract_y
_atom_site_fract_z
_atom_site_U_iso_or_equiv
_atom_site_adp_type
_atom_site_calc_flag
_atom_site_refinement_flags
_atom_site_occupancy
_atom_site_symmetry_multiplicity
C C11A 0.2135(2) 0.47786(13) 0.31175(12) 0.0301(4) Uani d . 1 1
C C12A 0.2209(2) 0.37261(13) 0.26227(12) 0.0297(4) Uani d . 1 1
C C13A 0.2551(3) 0.36244(14) 0.15792(12) 0.0333(4) Uani d . 1 1
H H13A 0.2671 0.4237 0.1207 0.040 Uiso calc R 1 1
C C14A 0.2017(3) 0.28026(14) 0.31627(13) 0.0367(4) Uani d . 1 1
H H14A 0.1790 0.2857 0.3859 0.044 Uiso calc R 1 1
C C11B 0.2752(3) 0.96745(14) 0.60365(12) 0.0333(4) Uani d . 1 1
C C12B 0.2807(3) 0.86208(14) 0.65171(12) 0.0321(4) Uani d . 1 1
C C13B 0.2756(3) 0.85759(14) 0.75418(13) 0.0352(4) Uani d . 1 1
H H13B 0.2664 0.9219 0.7914 0.042 Uiso calc R 1 1
C C14B 0.2936(3) 0.76531(15) 0.59755(13) 0.0394(5) Uani d . 1 1
H H14B 0.2969 0.7672 0.5290 0.047 Uiso calc R 1 1
C C9 0.0711(3) 0.20961(15) 0.83423(13) 0.0378(4) Uani d . 1 1
H H9A 0.0183 0.1467 0.8323 0.045 Uiso calc R 1 1
H H9B 0.0523 0.2512 0.7751 0.045 Uiso calc R 1 1
C C10 -0.0329(3) 0.28374(15) 0.92698(13) 0.0370(4) Uani d . 1 1
H H10A -0.0148 0.2421 0.9862 0.044 Uiso calc R 1 1
H H10B 0.0201 0.3466 0.9290 0.044 Uiso calc R 1 1
C C1A 0.2689(2) 0.06357(13) 0.11169(12) 0.0285(4) Uani d . 1 1
C C2A 0.2516(2) 0.16970(13) 0.16380(12) 0.0289(4) Uani d . 1 1
C C3A 0.2159(3) 0.18057(14) 0.26764(13) 0.0357(4) Uani d . 1 1
H H3A 0.2012 0.1198 0.3050 0.043 Uiso calc R 1 1
C C4A 0.2713(3) 0.26267(14) 0.10956(12) 0.0325(4) Uani d . 1 1
H H4A 0.2956 0.2570 0.0399 0.039 Uiso calc R 1 1
C C1B 0.3137(2) 0.55566(14) 0.79614(12) 0.0294(4) Uani d . 1 1
C C2B 0.2975(2) 0.66181(14) 0.74691(12) 0.0308(4) Uani d . 1 1
C C3B 0.3016(3) 0.66656(15) 0.64432(13) 0.0391(4) Uani d . 1 1
H H3B 0.3099 0.6024 0.6071 0.047 Uiso calc R 1 1
C C4B 0.2841(3) 0.75917(14) 0.80075(12) 0.0343(4) Uani d . 1 1
H H4B 0.2808 0.7575 0.8693 0.041 Uiso calc R 1 1
N N11A 0.2160(2) 0.49535(11) 0.40801(10) 0.0373(4) Uani d . 1 1
H H11A 0.2204 0.4457 0.4521 0.045 Uiso calc R 1 1
N N12A 0.2104(3) 0.60166(12) 0.42518(11) 0.0446(4) Uani d . 1 1
N N13A 0.2043(3) 0.64840(12) 0.34094(11) 0.0426(4) Uani d . 1 1
N N14A 0.2065(2) 0.57367(12) 0.26830(10) 0.0355(4) Uani d . 1 1
N N11B 0.2501(3) 0.98954(12) 0.51052(11) 0.0436(4) Uani d . 1 1
H H11B 0.2368 0.9431 0.4679 0.052 Uiso calc R 1 1
N N12B 0.2491(3) 1.09568(13) 0.49410(12) 0.0527(5) Uani d . 1 1
N N13B 0.2731(3) 1.13653(13) 0.57554(12) 0.0506(5) Uani d . 1 1
N N14B 0.2906(3) 1.05895(12) 0.64532(11) 0.0417(4) Uani d . 1 1
N N9 0.2778(2) 0.16876(11) 0.83363(10) 0.0322(3) Uani d . 1 1
H H9C 0.3286 0.2261 0.8290 0.048 Uiso calc R 1 1
H H9D 0.3353 0.1206 0.7815 0.048 Uiso calc R 1 1
H H9E 0.2945 0.1350 0.8901 0.048 Uiso calc R 1 1
N N10 -0.2399(2) 0.32474(11) 0.92681(10) 0.0315(3) Uani d . 1 1
H H10C -0.2562 0.3631 0.8726 0.047 Uiso calc R 1 1
H H10D -0.2994 0.3688 0.9814 0.047 Uiso calc R 1 1
H H10E -0.2888 0.2670 0.9263 0.047 Uiso calc R 1 1
N N1A 0.2669(2) 0.05241(11) 0.01421(10) 0.0339(4) Uani d . 1 1
N N2A 0.2887(2) -0.05668(12) -0.00421(11) 0.0381(4) Uani d . 1 1
N N3A 0.3040(2) -0.10827(12) 0.07894(11) 0.0392(4) Uani d . 1 1
N N4A 0.2908(2) -0.03469(12) 0.15402(10) 0.0351(4) Uani d . 1 1
N N1B 0.3320(2) 0.54178(11) 0.89155(10) 0.0346(4) Uani d . 1 1
N N2B 0.3495(2) 0.43315(12) 0.90616(11) 0.0385(4) Uani d . 1 1
N N3B 0.3432(2) 0.38426(12) 0.82212(11) 0.0404(4) Uani d . 1 1
N N4B 0.3198(2) 0.45938(12) 0.75156(11) 0.0376(4) Uani d . 1 1
O O1 0.2556(2) 0.37535(11) 0.57068(10) 0.0567(4) Uani d . 1 1
H H1B 0.2661 0.3062 0.5750 0.085 Uiso d R 1 1
H H1A 0.2766 0.4000 0.6234 0.085 Uiso d R 1 1
O O2 0.2347(3) 0.87668(13) 0.34653(11) 0.0842(7) Uani d . 1 1
H H2A 0.2303 0.8101 0.3399 0.126 Uiso d R 1 1
H H2B 0.2537 0.9038 0.2915 0.126 Uiso d R 1 1

loop_
_atom_site_aniso_label
_atom_site_aniso_U_11
_atom_site_aniso_U_22
_atom_site_aniso_U_33
_atom_site_aniso_U_12
_atom_site_aniso_U_13
_atom_site_aniso_U_23
C11A 0.0383(10) 0.0262(9) 0.0257(8) -0.0075(7) -0.0084(7) 0.0014(7)
C12A 0.0370(10) 0.0251(9) 0.0269(9) -0.0077(7) -0.0081(7) 0.0007(7)
C13A 0.0496(11) 0.0261(9) 0.0284(9) -0.0146(8) -0.0120(8) 0.0040(7)
C14A 0.0569(12) 0.0319(10) 0.0227(8) -0.0146(8) -0.0084(8) 0.0012(7)
C11B 0.0463(11) 0.0281(9) 0.0252(9) -0.0100(8) -0.0069(7) 0.0005(7)
C12B 0.0423(11) 0.0261(9) 0.0287(9) -0.0099(7) -0.0087(7) 0.0024(7)
C13B 0.0513(12) 0.0265(9) 0.0292(9) -0.0122(8) -0.0096(8) 0.0003(7)
C14B 0.0643(13) 0.0319(10) 0.0253(9) -0.0141(9) -0.0157(8) 0.0038(7)
C9 0.0398(11) 0.0394(10) 0.0331(10) -0.0069(8) -0.0104(8) -0.0061(8)
C10 0.0381(11) 0.0406(10) 0.0323(9) -0.0104(8) -0.0083(8) -0.0046(8)
C1A 0.0347(10) 0.0261(9) 0.0266(8) -0.0115(7) -0.0069(7) 0.0029(7)
C2A 0.0351(10) 0.0244(8) 0.0292(9) -0.0092(7) -0.0099(7) 0.0010(7)
C3A 0.0563(12) 0.0252(9) 0.0284(9) -0.0167(8) -0.0077(8) 0.0050(7)
C4A 0.0459(11) 0.0307(9) 0.0240(8) -0.0135(8) -0.0103(7) 0.0029(7)
C1B 0.0352(10) 0.0272(9) 0.0279(9) -0.0107(7) -0.0083(7) 0.0014(7)
C2B 0.0368(10) 0.0292(9) 0.0279(9) -0.0109(7) -0.0081(7) 0.0020(7)
C3B 0.0630(13) 0.0266(9) 0.0304(9) -0.0137(9) -0.0142(9) -0.0006(7)
C4B 0.0496(11) 0.0312(9) 0.0230(8) -0.0126(8) -0.0074(8) 0.0014(7)
N11A 0.0625(11) 0.0240(8) 0.0287(8) -0.0130(7) -0.0160(7) 0.0025(6)
N12A 0.0762(12) 0.0290(8) 0.0331(8) -0.0175(8) -0.0179(8) 0.0004(7)
N13A 0.0665(12) 0.0287(8) 0.0354(9) -0.0157(7) -0.0134(8) -0.0017(7)
N14A 0.0526(10) 0.0267(8) 0.0292(8) -0.0123(7) -0.0116(7) 0.0017(6)
N11B 0.0780(13) 0.0284(8) 0.0289(8) -0.0186(8) -0.0163(8) 0.0032(6)
N12B 0.0961(15) 0.0315(9) 0.0346(9) -0.0219(9) -0.0170(9) 0.0077(7)
N13B 0.0888(14) 0.0299(9) 0.0341(9) -0.0189(9) -0.0116(9) 0.0036(7)
N14B 0.0689(12) 0.0283(8) 0.0296(8) -0.0165(7) -0.0098(7) 0.0032(6)
N9 0.0397(9) 0.0283(8) 0.0284(7) -0.0087(6) -0.0074(6) -0.0002(6)
N10 0.0387(9) 0.0260(7) 0.0297(8) -0.0083(6) -0.0078(6) 0.0008(6)
N1A 0.0479(9) 0.0276(8) 0.0287(8) -0.0122(7) -0.0111(7) 0.0003(6)
N2A 0.0535(10) 0.0304(8) 0.0324(8) -0.0151(7) -0.0086(7) -0.0019(6)
N3A 0.0553(10) 0.0283(8) 0.0365(9) -0.0177(7) -0.0064(7) -0.0013(7)
N4A 0.0505(10) 0.0274(8) 0.0303(8) -0.0153(7) -0.0083(7) 0.0024(6)
N1B 0.0485(10) 0.0287(8) 0.0281(8) -0.0123(7) -0.0092(7) 0.0045(6)
N2B 0.0539(10) 0.0309(8) 0.0347(8) -0.0161(7) -0.0122(7) 0.0074(6)
N3B 0.0562(10) 0.0301(8) 0.0379(9) -0.0161(7) -0.0106(7) 0.0042(7)
N4B 0.0576(10) 0.0281(8) 0.0320(8) -0.0170(7) -0.0135(7) 0.0039(6)
O1 0.1072(13) 0.0371(8) 0.0373(7) -0.0283(8) -0.0303(8) 0.0085(6)
O2 0.190(2) 0.0513(10) 0.0361(8) -0.0628(12) -0.0398(11) 0.0109(7)

loop_
_atom_type_symbol
_atom_type_description
_atom_type_scat_dispersion_real
_atom_type_scat_dispersion_imag
_atom_type_scat_source
C C 0.0033 0.0016 'International Tables Vol C Tables 4.2.6.8 and 6.1.1.4'
H H 0.0000 0.0000 'International Tables Vol C Tables 4.2.6.8 and 6.1.1.4'
N N 0.0061 0.0033 'International Tables Vol C Tables 4.2.6.8 and 6.1.1.4'
O O 0.0106 0.0060 'International Tables Vol C Tables 4.2.6.8 and 6.1.1.4'

loop_
_geom_angle_atom_site_label_1
_geom_angle_atom_site_label_2
_geom_angle_atom_site_label_3
_geom_angle
N14A C11A N11A 107.27(14)
N14A C11A C12A 125.89(14)
N11A C11A C12A 126.82(15)
C14A C12A C13A 118.65(15)
C14A C12A C11A 121.72(15)
C13A C12A C11A 119.58(14)
C4A C13A C12A 120.61(15)
C4A C13A H13A 119.7
C12A C13A H13A 119.7
C3A C14A C12A 120.65(16)
C3A C14A H14A 119.7
C12A C14A H14A 119.7
N14B C11B N11B 107.58(15)
N14B C11B C12B 125.96(15)
N11B C11B C12B 126.46(15)
C14B C12B C13B 118.83(15)
C14B C12B C11B 121.69(15)
C13B C12B C11B 119.47(15)
C4B C13B C12B 120.58(16)
C4B C13B H13B 119.7
C12B C13B H13B 119.7
C3B C14B C12B 120.60(16)
C3B C14B H14B 119.7
C12B C14B H14B 119.7
N9 C9 C10 110.58(14)
N9 C9 H9A 109.5
C10 C9 H9A 109.5
N9 C9 H9B 109.5
C10 C9 H9B 109.5
H9A C9 H9B 108.1
N10 C10 C9 110.26(14)
N10 C10 H10A 109.6
C9 C10 H10A 109.6
N10 C10 H10B 109.6
C9 C10 H10B 109.6
H10A C10 H10B 108.1
N4A C1A N1A 110.91(14)
N4A C1A C2A 124.96(14)
N1A C1A C2A 124.13(14)
C3A C2A C4A 118.34(15)
C3A C2A C1A 121.17(14)
C4A C2A C1A 120.49(15)
C14A C3A C2A 120.94(16)
C14A C3A H3A 119.5
C2A C3A H3A 119.5
C13A C4A C2A 120.80(15)
C13A C4A H4A 119.6
C2A C4A H4A 119.6
N4B C1B N1B 110.77(14)
N4B C1B C2B 124.99(14)
N1B C1B C2B 124.19(15)
C4B C2B C3B 118.44(15)
C4B C2B C1B 120.84(15)
C3B C2B C1B 120.68(15)
C14B C3B C2B 120.64(16)
C14B C3B H3B 119.7
C2B C3B H3B 119.7
C13B C4B C2B 120.90(15)
C13B C4B H4B 119.5
C2B C4B H4B 119.5
N12A N11A C11A 109.55(14)
N12A N11A H11A 125.2
C11A N11A H11A 125.2
N13A N12A N11A 106.35(14)
N12A N13A N14A 110.58(14)
C11A N14A N13A 106.25(13)
C11B N11B N12B 109.11(14)
C11B N11B H11B 125.4
N12B N11B H11B 125.4
N13B N12B N11B 106.27(14)
N12B N13B N14B 110.78(14)
C11B N14B N13B 106.26(14)
C9 N9 H9C 109.5
C9 N9 H9D 109.5
H9C N9 H9D 109.5
C9 N9 H9E 109.5
H9C N9 H9E 109.5
H9D N9 H9E 109.5
C10 N10 H10C 109.5
C10 N10 H10D 109.5
H10C N10 H10D 109.5
C10 N10 H10E 109.5
H10C N10 H10E 109.5
H10D N10 H10E 109.5
C1A N1A N2A 105.64(13)
N3A N2A N1A 108.65(13)
N2A N3A N4A 110.11(13)
C1A N4A N3A 104.69(13)
C1B N1B N2B 105.69(13)
N3B N2B N1B 108.54(13)
N2B N3B N4B 109.96(13)
C1B N4B N3B 105.03(13)
H1B O1 H1A 108.9
H2A O2 H2B 110.7

loop_
_geom_bond_atom_site_label_1
_geom_bond_atom_site_label_2
_geom_bond_distance
C11A N14A 1.324(2)
C11A N11A 1.336(2)
C11A C12A 1.461(2)
C12A C14A 1.389(2)
C12A C13A 1.395(2)
C13A C4A 1.375(2)
C13A H13A 0.9300
C14A C3A 1.380(2)
C14A H14A 0.9300
C11B N14B 1.319(2)
C11B N11B 1.336(2)
C11B C12B 1.460(2)
C12B C14B 1.388(2)
C12B C13B 1.392(2)
C13B C4B 1.372(2)
C13B H13B 0.9300
C14B C3B 1.377(2)
C14B H14B 0.9300
C9 N9 1.471(2)
C9 C10 1.510(2)
C9 H9A 0.9700
C9 H9B 0.9700
C10 N10 1.475(2)
C10 H10A 0.9700
C10 H10B 0.9700
C1A N4A 1.336(2)
C1A N1A 1.340(2)
C1A C2A 1.467(2)
C2A C3A 1.388(2)
C2A C4A 1.398(2)
C3A H3A 0.9300
C4A H4A 0.9300
C1B N4B 1.334(2)
C1B N1B 1.340(2)
C1B C2B 1.468(2)
C2B C4B 1.391(2)
C2B C3B 1.395(2)
C3B H3B 0.9300
C4B H4B 0.9300
N11A N12A 1.335(2)
N11A H11A 0.8600
N12A N13A 1.289(2)
N13A N14A 1.3574(19)
N11B N12B 1.340(2)
N11B H11B 0.8600
N12B N13B 1.287(2)
N13B N14B 1.353(2)
N9 H9C 0.8900
N9 H9D 0.8900
N9 H9E 0.8900
N10 H10C 0.8900
N10 H10D 0.8900
N10 H10E 0.8900
N1A N2A 1.3440(19)
N2A N3A 1.311(2)
N3A N4A 1.349(2)
N1B N2B 1.3430(19)
N2B N3B 1.315(2)
N3B N4B 1.3431(19)
O1 H1B 0.8477
O1 H1A 0.8408
O2 H2A 0.8464
O2 H2B 0.8243

loop_
_geom_hbond_atom_site_label_D
_geom_hbond_atom_site_label_H
_geom_hbond_atom_site_label_A
_geom_hbond_site_symmetry_A
_geom_hbond_distance_DH
_geom_hbond_distance_HA
_geom_hbond_distance_DA
_geom_hbond_angle_DHA
O2 H2B N4A 1_565 0.82 2.02 2.843(2) 176.8
O2 H2A N13A . 0.85 2.08 2.919(2) 173.4
O1 H1A N4B . 0.84 2.02 2.857(2) 178.5
O1 H1B N13B 1_545 0.85 2.10 2.946(2) 174.3
N10 H10E N3A 2_556 0.89 2.02 2.869(2) 160.3
N10 H10D N1B 2_567 0.89 2.00 2.848(2) 158.7
N10 H10C N14A 2_566 0.89 2.08 2.938(2) 162.5
N9 H9E N1A 1_556 0.89 1.98 2.8517(19) 165.0
N9 H9D N14B 1_545 0.89 2.13 2.888(2) 142.5
N9 H9C N3B . 0.89 2.01 2.856(2) 159.3
N11B H11B O2 . 0.86 1.86 2.685(2) 160.6
N11A H11A O1 . 0.86 1.87 2.6903(19) 160.0

loop_
_cod_related_entry_id
_cod_related_entry_database
_cod_related_entry_code
1 ChemSpider 30656991
